data_7206078
loop_
_publ_author_name
'Cin\<ci\'c, Dominik'
'Kaitner, Branko'

_publ_section_title
;
 Schiff base derived from 2-hydroxy-1-naphthaldehyde and
 liquid-assisted mechanochemical synthesis of its isostructural Cu(ii)
 and Co(ii) complexes
;
_journal_issue 13
_journal_name_full CrystEngComm
_journal_page_first 4351
_journal_paper_doi 10.1039/c0ce00421a
_journal_volume 13
_journal_year 2011
_chemical_formula_moiety 'C46 H32 Co N2 O2'
_chemical_formula_sum 'C46 H32 Co N2 O2'
_chemical_formula_weight 703.67
_chemical_name_common bis[N-(2-biphenyl)-2-oxy-1-naphthaldiminato]cobalt(II)
_chemical_name_systematic
;
?
;
_space_group_IT_number 15
_symmetry_cell_setting monoclinic
_symmetry_space_group_name_Hall '-C 2yc'
_symmetry_space_group_name_H-M 'C 1 2/c 1'
_atom_sites_solution_hydrogens geom
_atom_sites_solution_primary direct
_atom_sites_solution_secondary difmap
_audit_creation_method SHELXL-97
_cell_angle_alpha 90.00
_cell_angle_beta 105.756(6)
_cell_angle_gamma 90.00
_cell_formula_units_Z 4
_cell_length_a 25.3808(13)
_cell_length_b 8.8392(4)
_cell_length_c 16.2656(10)
_cell_measurement_reflns_used 2935
_cell_measurement_temperature 293
_cell_measurement_theta_max 28
_cell_measurement_theta_min 5
_cell_volume 3512.0(3)
_computing_cell_refinement
;
CrysAlis RED 170 (Oxford Diffraction, 2003)
;
_computing_data_collection
;
CrysAlis CCD 170 (Oxford Diffraction, 2003)
;
_computing_data_reduction
;
CrysAlis RED 170 (Oxford Diffraction, 2003)
;
_computing_molecular_graphics 'ORTEP-3 (Farrugia, 1997)'
_computing_structure_refinement 'SHELXL-97 (Sheldrick, 1997)'
_computing_structure_solution 'SHELXS-97 (Sheldrick, 1997)'
_diffrn_ambient_temperature 293
_diffrn_measured_fraction_theta_full 0.994
_diffrn_measured_fraction_theta_max 0.994
_diffrn_measurement_device_type
;
Oxford Diffraction Xcalibur CCD
diffractometer
;
_diffrn_measurement_method 'omega scan'
_diffrn_radiation_monochromator graphite
_diffrn_radiation_source 'fine-focus sealed tube'
_diffrn_radiation_type MoK\a
_diffrn_radiation_wavelength 0.71073
_diffrn_reflns_av_R_equivalents 0.1050
_diffrn_reflns_av_sigmaI/netI 0.0706
_diffrn_reflns_limit_h_max 32
_diffrn_reflns_limit_h_min -32
_diffrn_reflns_limit_k_max 11
_diffrn_reflns_limit_k_min -11
_diffrn_reflns_limit_l_max 20
_diffrn_reflns_limit_l_min -20
_diffrn_reflns_number 19239
_diffrn_reflns_theta_full 27.00
_diffrn_reflns_theta_max 27.12
_diffrn_reflns_theta_min 3.74
_exptl_absorpt_coefficient_mu 0.531
_exptl_absorpt_correction_T_max 0.97049
_exptl_absorpt_correction_T_min 0.82268
_exptl_absorpt_correction_type analytical
_exptl_absorpt_process_details 'N.W. Alcock (1970). Cryst. Computing, p271'
_exptl_crystal_colour red
_exptl_crystal_density_diffrn 1.331
_exptl_crystal_density_method 'not measured'
_exptl_crystal_description prisms
_exptl_crystal_F_000 1460
_exptl_crystal_size_max 0.51
_exptl_crystal_size_mid 0.08
_exptl_crystal_size_min 0.07
_refine_diff_density_max 0.512
_refine_diff_density_min -0.266
_refine_diff_density_rms 0.056
_refine_ls_extinction_method none
_refine_ls_goodness_of_fit_ref 0.908
_refine_ls_hydrogen_treatment constr
_refine_ls_matrix_type full
_refine_ls_number_parameters 231
_refine_ls_number_reflns 3820
_refine_ls_number_restraints 0
_refine_ls_restrained_S_all 0.908
_refine_ls_R_factor_all 0.0685
_refine_ls_R_factor_gt 0.0409
_refine_ls_shift/su_max 0.000
_refine_ls_shift/su_mean 0.000
_refine_ls_structure_factor_coef Fsqd
_refine_ls_weighting_details 'calc w=1/[\s^2^(Fo^2^)+(0.0504P)^2^+0.0000P] where P=(Fo^2^+2Fc^2^)/3'
_refine_ls_weighting_scheme calc
_refine_ls_wR_factor_gt 0.0979
_refine_ls_wR_factor_ref 0.1039
_reflns_number_gt 2622
_reflns_number_total 3820
_reflns_threshold_expression >2sigma(I)
_cod_data_source_file c0ce00421a.txt
_cod_data_source_block Compound_3_Cincic&Kaitner
_cod_original_sg_symbol_H-M 'C 2/c'
_cod_database_code 7206078

loop_
_symmetry_equiv_pos_as_xyz
'x, y, z'
'-x, y, -z+1/2'
'x+1/2, y+1/2, z'
'-x+1/2, y+1/2, -z+1/2'
'-x, -y, -z'
'x, -y, z-1/2'
'-x+1/2, -y+1/2, -z'
'x+1/2, -y+1/2, z-1/2'

loop_
_atom_site_label
_atom_site_type_symbol
_atom_site_fract_x
_atom_site_fract_y
_atom_site_fract_z
_atom_site_U_iso_or_equiv
_atom_site_adp_type
_atom_site_occupancy
_atom_site_symmetry_multiplicity
_atom_site_calc_flag
_atom_site_refinement_flags
_atom_site_disorder_assembly
_atom_site_disorder_group
Co1 Co 0.5000 0.72069(4) 0.7500 0.03815(14) Uani 1 2 d S . .
O1 O 0.56062(6) 0.85566(16) 0.76823(9) 0.0452(4) Uani 1 1 d . . .
N1 N 0.52906(6) 0.58608(18) 0.67456(9) 0.0347(4) Uani 1 1 d . . .
C1 C 0.61374(8) 0.7300(2) 0.68687(11) 0.0378(5) Uani 1 1 d . . .
C2 C 0.60248(8) 0.8498(2) 0.73684(13) 0.0414(5) Uani 1 1 d . . .
C3 C 0.63876(9) 0.9776(3) 0.75395(15) 0.0532(6) Uani 1 1 d . . .
H3 H 0.6310 1.0585 0.7853 0.064 Uiso 1 1 calc R . .
C4 C 0.68381(9) 0.9825(3) 0.72540(15) 0.0586(7) Uani 1 1 d . . .
H4 H 0.7058 1.0683 0.7360 0.070 Uiso 1 1 calc R . .
C5 C 0.69869(9) 0.8608(3) 0.67964(13) 0.0498(6) Uani 1 1 d . . .
C6 C 0.74803(10) 0.8661(3) 0.65410(15) 0.0642(7) Uani 1 1 d . . .
H6 H 0.7705 0.9507 0.6674 0.077 Uiso 1 1 calc R . .
C7 C 0.76273(10) 0.7499(3) 0.61073(16) 0.0682(8) Uani 1 1 d . . .
H7 H 0.7949 0.7553 0.5938 0.082 Uiso 1 1 calc R . .
C8 C 0.72970(10) 0.6231(3) 0.59171(15) 0.0633(7) Uani 1 1 d . . .
H8 H 0.7400 0.5430 0.5623 0.076 Uiso 1 1 calc R . .
C9 C 0.68171(9) 0.6140(3) 0.61577(13) 0.0519(6) Uani 1 1 d . . .
H9 H 0.6602 0.5275 0.6023 0.062 Uiso 1 1 calc R . .
C10 C 0.66448(8) 0.7323(3) 0.66010(11) 0.0420(5) Uani 1 1 d . . .
C11 C 0.57713(8) 0.6063(2) 0.66056(12) 0.0388(5) Uani 1 1 d . . .
H11 H 0.5887 0.5306 0.6297 0.047 Uiso 1 1 calc R . .
C12 C 0.50287(8) 0.4450(2) 0.64693(11) 0.0360(5) Uani 1 1 d . . .
C13 C 0.44716(8) 0.4421(2) 0.60183(12) 0.0392(5) Uani 1 1 d . . .
C14 C 0.42266(10) 0.3008(3) 0.58130(14) 0.0527(6) Uani 1 1 d . . .
H14 H 0.3859 0.2962 0.5509 0.063 Uiso 1 1 calc R . .
C15 C 0.45114(11) 0.1682(3) 0.60458(15) 0.0580(6) Uani 1 1 d . . .
H15 H 0.4336 0.0756 0.5904 0.070 Uiso 1 1 calc R . .
C16 C 0.50523(11) 0.1729(3) 0.64866(15) 0.0555(6) Uani 1 1 d . . .
H16 H 0.5247 0.0836 0.6643 0.067 Uiso 1 1 calc R . .
C17 C 0.53080(9) 0.3108(2) 0.66990(13) 0.0464(5) Uani 1 1 d . . .
H17 H 0.5676 0.3133 0.7003 0.056 Uiso 1 1 calc R . .
C18 C 0.41425(8) 0.5810(2) 0.57349(12) 0.0415(5) Uani 1 1 d . . .
C19 C 0.36392(9) 0.5987(3) 0.59201(14) 0.0535(6) Uani 1 1 d . . .
H19 H 0.3529 0.5271 0.6258 0.064 Uiso 1 1 calc R . .
C20 C 0.33030(11) 0.7206(3) 0.56107(18) 0.0698(7) Uani 1 1 d . . .
H20 H 0.2971 0.7313 0.5743 0.084 Uiso 1 1 calc R . .
C21 C 0.34623(12) 0.8254(3) 0.51073(17) 0.0718(8) Uani 1 1 d . . .
H21 H 0.3235 0.9071 0.4893 0.086 Uiso 1 1 calc R . .
C22 C 0.39562(12) 0.8109(3) 0.49151(15) 0.0646(7) Uani 1 1 d . . .
H22 H 0.4060 0.8823 0.4568 0.078 Uiso 1 1 calc R . .
C23 C 0.42975(9) 0.6911(3) 0.52343(12) 0.0481(6) Uani 1 1 d . . .
H23 H 0.4635 0.6837 0.5114 0.058 Uiso 1 1 calc R . .

loop_
_atom_site_aniso_label
_atom_site_aniso_U_11
_atom_site_aniso_U_22
_atom_site_aniso_U_33
_atom_site_aniso_U_23
_atom_site_aniso_U_13
_atom_site_aniso_U_12
Co1 0.0339(2) 0.0349(2) 0.0486(2) 0.000 0.01622(17) 0.000
O1 0.0379(8) 0.0417(9) 0.0598(9) -0.0091(7) 0.0200(7) -0.0075(7)
N1 0.0305(9) 0.0356(10) 0.0385(9) -0.0011(7) 0.0100(7) -0.0039(7)
C1 0.0307(10) 0.0449(13) 0.0370(10) 0.0012(9) 0.0075(8) -0.0046(9)
C2 0.0361(11) 0.0421(13) 0.0447(11) 0.0024(10) 0.0088(9) -0.0042(10)
C3 0.0493(14) 0.0477(15) 0.0631(14) -0.0090(11) 0.0162(11) -0.0143(11)
C4 0.0500(15) 0.0614(17) 0.0642(15) -0.0011(12) 0.0150(12) -0.0232(13)
C5 0.0387(12) 0.0648(17) 0.0454(12) 0.0060(11) 0.0105(10) -0.0106(11)
C6 0.0422(14) 0.090(2) 0.0617(15) 0.0095(14) 0.0165(12) -0.0207(14)
C7 0.0396(13) 0.111(3) 0.0598(15) 0.0092(15) 0.0229(12) -0.0033(14)
C8 0.0433(14) 0.092(2) 0.0572(15) -0.0069(13) 0.0186(12) 0.0027(14)
C9 0.0369(12) 0.0720(17) 0.0481(13) -0.0047(11) 0.0141(10) -0.0031(11)
C10 0.0312(11) 0.0606(15) 0.0328(10) 0.0036(10) 0.0062(8) -0.0039(10)
C11 0.0363(11) 0.0439(13) 0.0367(11) -0.0025(9) 0.0110(9) 0.0019(9)
C12 0.0396(11) 0.0372(12) 0.0343(10) -0.0024(8) 0.0154(9) -0.0053(9)
C13 0.0405(12) 0.0405(13) 0.0386(11) -0.0029(9) 0.0140(9) -0.0073(9)
C14 0.0490(14) 0.0553(17) 0.0528(13) -0.0054(11) 0.0122(11) -0.0170(12)
C15 0.0771(18) 0.0374(13) 0.0618(14) -0.0053(11) 0.0225(13) -0.0153(13)
C16 0.0700(17) 0.0375(13) 0.0613(14) 0.0025(11) 0.0216(13) 0.0036(12)
C17 0.0473(13) 0.0441(14) 0.0499(12) -0.0007(10) 0.0168(10) 0.0010(10)
C18 0.0393(12) 0.0456(13) 0.0365(11) -0.0061(9) 0.0052(9) -0.0091(10)
C19 0.0412(13) 0.0564(16) 0.0617(14) -0.0027(12) 0.0118(11) -0.0073(11)
C20 0.0437(14) 0.083(2) 0.0788(17) -0.0089(16) 0.0100(13) 0.0092(15)
C21 0.0629(18) 0.0669(19) 0.0741(18) -0.0015(15) -0.0012(14) 0.0228(15)
C22 0.0781(19) 0.0596(18) 0.0501(13) 0.0080(12) 0.0071(13) 0.0034(14)
C23 0.0504(14) 0.0520(15) 0.0407(11) -0.0010(10) 0.0105(10) -0.0016(11)

loop_
_atom_type_symbol
_atom_type_description
_atom_type_scat_dispersion_real
_atom_type_scat_dispersion_imag
_atom_type_scat_source
C C 0.0033 0.0016 'International Tables Vol C Tables 4.2.6.8 and 6.1.1.4'
H H 0.0000 0.0000 'International Tables Vol C Tables 4.2.6.8 and 6.1.1.4'
N N 0.0061 0.0033 'International Tables Vol C Tables 4.2.6.8 and 6.1.1.4'
O O 0.0106 0.0060 'International Tables Vol C Tables 4.2.6.8 and 6.1.1.4'
Co Co 0.3494 0.9721 'International Tables Vol C Tables 4.2.6.8 and 6.1.1.4'

loop_
_geom_angle_atom_site_label_1
_geom_angle_atom_site_label_2
_geom_angle_atom_site_label_3
_geom_angle
_geom_angle_site_symmetry_1
_geom_angle_site_symmetry_3
_geom_angle_publ_flag
O1 Co1 O1 102.48(9) 2_656 . ?
O1 Co1 N1 92.95(6) 2_656 2_656 ?
O1 Co1 N1 134.23(6) . 2_656 ?
O1 Co1 N1 134.23(6) 2_656 . ?
O1 Co1 N1 92.95(6) . . ?
N1 Co1 N1 106.53(9) 2_656 . ?
C2 O1 Co1 128.77(13) . . ?
C11 N1 C12 116.08(16) . . ?
C11 N1 Co1 122.91(13) . . ?
C12 N1 Co1 119.86(12) . . ?
C2 C1 C11 122.14(18) . . ?
C2 C1 C10 119.45(18) . . ?
C11 C1 C10 118.40(18) . . ?
O1 C2 C1 124.85(19) . . ?
O1 C2 C3 116.3(2) . . ?
C1 C2 C3 118.86(19) . . ?
C4 C3 C2 121.2(2) . . ?
C4 C3 H3 119.4 . . ?
C2 C3 H3 119.4 . . ?
C3 C4 C5 122.0(2) . . ?
C3 C4 H4 119.0 . . ?
C5 C4 H4 119.0 . . ?
C10 C5 C4 119.6(2) . . ?
C10 C5 C6 119.8(2) . . ?
C4 C5 C6 120.6(2) . . ?
C7 C6 C5 121.0(2) . . ?
C7 C6 H6 119.5 . . ?
C5 C6 H6 119.5 . . ?
C6 C7 C8 119.7(2) . . ?
C6 C7 H7 120.2 . . ?
C8 C7 H7 120.2 . . ?
C9 C8 C7 120.8(2) . . ?
C9 C8 H8 119.6 . . ?
C7 C8 H8 119.6 . . ?
C8 C9 C10 121.6(2) . . ?
C8 C9 H9 119.2 . . ?
C10 C9 H9 119.2 . . ?
C9 C10 C5 117.11(19) . . ?
C9 C10 C1 124.20(19) . . ?
C5 C10 C1 118.7(2) . . ?
N1 C11 C1 127.89(19) . . ?
N1 C11 H11 116.1 . . ?
C1 C11 H11 116.1 . . ?
C17 C12 C13 119.72(19) . . ?
C17 C12 N1 120.32(18) . . ?
C13 C12 N1 119.77(18) . . ?
C14 C13 C12 117.5(2) . . ?
C14 C13 C18 119.28(19) . . ?
C12 C13 C18 123.25(18) . . ?
C15 C14 C13 122.0(2) . . ?
C15 C14 H14 119.0 . . ?
C13 C14 H14 119.0 . . ?
C16 C15 C14 119.8(2) . . ?
C16 C15 H15 120.1 . . ?
C14 C15 H15 120.1 . . ?
C15 C16 C17 119.7(2) . . ?
C15 C16 H16 120.1 . . ?
C17 C16 H16 120.1 . . ?
C16 C17 C12 121.3(2) . . ?
C16 C17 H17 119.4 . . ?
C12 C17 H17 119.4 . . ?
C23 C18 C19 117.9(2) . . ?
C23 C18 C13 122.31(19) . . ?
C19 C18 C13 119.66(19) . . ?
C20 C19 C18 121.2(2) . . ?
C20 C19 H19 119.4 . . ?
C18 C19 H19 119.4 . . ?
C21 C20 C19 119.5(3) . . ?
C21 C20 H20 120.2 . . ?
C19 C20 H20 120.2 . . ?
C20 C21 C22 120.5(2) . . ?
C20 C21 H21 119.8 . . ?
C22 C21 H21 119.8 . . ?
C23 C22 C21 120.3(2) . . ?
C23 C22 H22 119.9 . . ?
C21 C22 H22 119.9 . . ?
C22 C23 C18 120.6(2) . . ?
C22 C23 H23 119.7 . . ?
C18 C23 H23 119.7 . . ?

loop_
_geom_bond_atom_site_label_1
_geom_bond_atom_site_label_2
_geom_bond_distance
_geom_bond_site_symmetry_2
_geom_bond_publ_flag
Co1 O1 1.9055(14) 2_656 ?
Co1 O1 1.9055(14) . ?
Co1 N1 1.9893(16) 2_656 ?
Co1 N1 1.9893(15) . ?
O1 C2 1.299(2) . ?
N1 C11 1.313(2) . ?
N1 C12 1.427(2) . ?
C1 C2 1.411(3) . ?
C1 C11 1.423(3) . ?
C1 C10 1.467(3) . ?
C2 C3 1.436(3) . ?
C3 C4 1.347(3) . ?
C3 H3 0.9300 . ?
C4 C5 1.417(3) . ?
C4 H4 0.9300 . ?
C5 C10 1.412(3) . ?
C5 C6 1.423(3) . ?
C6 C7 1.355(3) . ?
C6 H6 0.9300 . ?
C7 C8 1.384(3) . ?
C7 H7 0.9300 . ?
C8 C9 1.379(3) . ?
C8 H8 0.9300 . ?
C9 C10 1.406(3) . ?
C9 H9 0.9300 . ?
C11 H11 0.9300 . ?
C12 C17 1.380(3) . ?
C12 C13 1.405(3) . ?
C13 C14 1.395(3) . ?
C13 C18 1.486(3) . ?
C14 C15 1.375(3) . ?
C14 H14 0.9300 . ?
C15 C16 1.366(3) . ?
C15 H15 0.9300 . ?
C16 C17 1.380(3) . ?
C16 H16 0.9300 . ?
C17 H17 0.9300 . ?
C18 C23 1.392(3) . ?
C18 C19 1.399(3) . ?
C19 C20 1.381(3) . ?
C19 H19 0.9300 . ?
C20 C21 1.368(4) . ?
C20 H20 0.9300 . ?
C21 C22 1.378(4) . ?
C21 H21 0.9300 . ?
C22 C23 1.377(3) . ?
C22 H22 0.9300 . ?
C23 H23 0.9300 . ?
